data_7114884
loop_
_publ_author_name
'Rajca, Andrzej'
'Wang, Hua'
'Pawitranon, Visa'
'Brett, Tom J.'
'Stezowski, John J.'

_publ_section_title
;
 Synthesis and structure of tetrathiophene with a chiral
 1,1&#x2032;-binaphthyl kink
;
_journal_issue 12
_journal_name_full 'Chemical Communications'
_journal_page_first 1060
_journal_paper_doi 10.1039/b007355p
_journal_year 2001
_chemical_formula_sum 'C68 H70 O2 S4'
_chemical_formula_weight 1047.48
_chemical_name_systematic
;
?
;
_space_group_IT_number 14
_symmetry_cell_setting monoclinic
_symmetry_space_group_name_Hall '-P 2ybc'
_symmetry_space_group_name_H-M 'P 1 21/c 1'
_atom_sites_solution_hydrogens geom
_atom_sites_solution_primary direct
_atom_sites_solution_secondary difmap
_audit_creation_method SHELXL-97
_cell_angle_alpha 90.00
_cell_angle_beta 100.136(1)
_cell_angle_gamma 90.00
_cell_formula_units_Z 4
_cell_length_a 12.587(0)
_cell_length_b 17.684(0)
_cell_length_c 26.299(0)
_cell_measurement_reflns_used 9475
_cell_measurement_temperature 293(2)
_cell_volume 5762.493(18)
_computing_cell_refinement MARXDS
_computing_data_collection MARDC
_computing_data_reduction MARXDS
_computing_molecular_graphics XP
_computing_publication_material 'SHELXL-97 (Sheldrick, 1997)'
_computing_structure_refinement 'SHELXL-97 (Sheldrick, 1997)'
_computing_structure_solution 'SHELXS-97 (Sheldrick, 1990)'
_diffrn_ambient_temperature 293(2)
_diffrn_measured_fraction_theta_full 0.921
_diffrn_measured_fraction_theta_max 0.921
_diffrn_measurement_device_type 'MARResearch Imaging Plate'
_diffrn_measurement_method 'oscillation method'
_diffrn_radiation_monochromator graphite
_diffrn_radiation_source 'rotating anode'
_diffrn_radiation_type MoK\a
_diffrn_radiation_wavelength 0.71073
_diffrn_reflns_av_R_equivalents 0.0378
_diffrn_reflns_av_sigmaI/netI 0.0358
_diffrn_reflns_limit_h_max 13
_diffrn_reflns_limit_h_min 0
_diffrn_reflns_limit_k_max 18
_diffrn_reflns_limit_k_min 0
_diffrn_reflns_limit_l_max 27
_diffrn_reflns_limit_l_min -27
_diffrn_reflns_number 22523
_diffrn_reflns_theta_full 21.97
_diffrn_reflns_theta_max 21.97
_diffrn_reflns_theta_min 3.01
_exptl_absorpt_coefficient_mu 0.210
_exptl_absorpt_correction_type none
_exptl_crystal_colour yellow
_exptl_crystal_density_diffrn 1.207
_exptl_crystal_density_method 'not measured'
_exptl_crystal_description 'rectangular needle'
_exptl_crystal_F_000 2232
_exptl_crystal_size_max 1.0
_exptl_crystal_size_mid 0.4
_exptl_crystal_size_min 0.1
_refine_diff_density_max 0.497
_refine_diff_density_min -0.400
_refine_diff_density_rms 0.109
_refine_ls_extinction_coef 0.027(2)
_refine_ls_extinction_expression Fc^*^=kFc[1+0.001xFc^2^\l^3^/sin(2\q)]^-1/4^
_refine_ls_extinction_method SHELXL
_refine_ls_goodness_of_fit_ref 1.333
_refine_ls_hydrogen_treatment mixed
_refine_ls_matrix_type full
_refine_ls_number_parameters 668
_refine_ls_number_reflns 6481
_refine_ls_number_restraints 0
_refine_ls_restrained_S_all 1.333
_refine_ls_R_factor_all 0.1023
_refine_ls_R_factor_gt 0.0691
_refine_ls_shift/su_max 0.001
_refine_ls_shift/su_mean 0.000
_refine_ls_structure_factor_coef Fsqd
_refine_ls_weighting_details 'calc w=1/[\s^2^(Fo^2^)+(0.1000P)^2^+0.0000P] where P=(Fo^2^+2Fc^2^)/3'
_refine_ls_weighting_scheme calc
_refine_ls_wR_factor_gt 0.1630
_refine_ls_wR_factor_ref 0.1764
_reflns_number_gt 4598
_reflns_number_total 6481
_reflns_threshold_expression >2sigma(I)
_cod_data_source_file b007355p.txt
_cod_data_source_block ni309
_cod_depositor_comments
;
The following automatic conversions were performed:
'_atom_site_symetry_multiplicity' tag replaced with
'_atom_site_symmetry_multiplicity'.

Automatic conversion script
Id: cif_correct_tags 1440 2010-10-19 06:21:57Z saulius 

The following automatic conversions were performed:

'_symmetry_cell_setting' tag value 'Monoclinic P' was replaced with
'monoclinic' value as specified in the replacement file
'/home/robertas/cod-tools/perl-scripts/inputs/replacement_values.lst'.

Automatic conversion script
Id: cif_fix_values 3143 2015-03-26 13:38:13Z robertas 
;
_cod_original_cell_volume 5762.5
_cod_original_sg_symbol_H-M P2(1)/c
_cod_database_code 7114884

loop_
_symmetry_equiv_pos_as_xyz
'x, y, z'
'-x, y+1/2, -z+1/2'
'-x, -y, -z'
'x, -y-1/2, z-1/2'

loop_
_atom_site_label
_atom_site_type_symbol
_atom_site_fract_x
_atom_site_fract_y
_atom_site_fract_z
_atom_site_U_iso_or_equiv
_atom_site_adp_type
_atom_site_occupancy
_atom_site_symmetry_multiplicity
_atom_site_calc_flag
_atom_site_refinement_flags
S1 S -0.63160(7) 0.67290(5) 0.03670(3) 0.0729(3) Uani 1 1 d .
S2 S -0.72527(7) 0.53041(6) -0.10003(4) 0.0781(3) Uani 1 1 d .
S3 S 0.15414(6) 0.66516(5) 0.46323(3) 0.0603(3) Uani 1 1 d .
S4 S 0.21649(7) 0.52656(5) 0.60364(3) 0.0715(3) Uani 1 1 d .
C1 C -0.2846(2) 0.83156(16) 0.23619(11) 0.0522(7) Uani 1 1 d .
C2 C -0.3474(2) 0.87641(18) 0.26237(11) 0.0589(8) Uani 1 1 d .
C3 C -0.4588(3) 0.8832(2) 0.24510(13) 0.0704(9) Uani 1 1 d .
H3 H -0.4999 0.9138 0.2629 0.084 Uiso 1 1 calc R
C4 C -0.5069(3) 0.8451(2) 0.20228(13) 0.0703(9) Uani 1 1 d .
H4 H -0.5809 0.8500 0.1913 0.084 Uiso 1 1 calc R
C5 C -0.4976(3) 0.75797(18) 0.12955(12) 0.0620(8) Uani 1 1 d .
H5 H -0.5717 0.7627 0.1186 0.074 Uiso 1 1 calc R
C6 C -0.4408(3) 0.71274(17) 0.10222(12) 0.0591(8) Uani 1 1 d .
C7 C -0.3282(3) 0.70721(19) 0.11940(12) 0.0655(8) Uani 1 1 d .
H7 H -0.2875 0.6768 0.1013 0.079 Uiso 1 1 calc R
C8 C -0.2780(3) 0.74526(18) 0.16178(12) 0.0623(8) Uani 1 1 d .
H8 H -0.2037 0.7404 0.1717 0.075 Uiso 1 1 calc R
C9 C -0.3349(2) 0.79194(16) 0.19130(11) 0.0538(7) Uani 1 1 d .
C10 C -0.4479(2) 0.79833(17) 0.17418(11) 0.0561(8) Uani 1 1 d .
C11 C -0.4932(3) 0.67038(18) 0.05624(12) 0.0624(9) Uani 1 1 d .
C12 C -0.4489(3) 0.6261(2) 0.02351(15) 0.0866(11) Uani 1 1 d .
H12 H -0.3750 0.6174 0.0274 0.104 Uiso 1 1 calc R
C13 C -0.5233(3) 0.5945(2) -0.01659(15) 0.0885(12) Uani 1 1 d .
H13 H -0.5034 0.5631 -0.0417 0.106 Uiso 1 1 calc R
C14 C -0.6270(3) 0.61382(18) -0.01541(12) 0.0664(9) Uani 1 1 d .
C15 C -0.7265(3) 0.59292(18) -0.04967(12) 0.0658(9) Uani 1 1 d .
C16 C -0.8282(3) 0.6166(2) -0.04904(14) 0.0754(10) Uani 1 1 d .
H16 H -0.8456 0.6509 -0.0249 0.090 Uiso 1 1 calc R
C17 C -0.9054(3) 0.5847(2) -0.08832(14) 0.0745(10) Uani 1 1 d .
H17 H -0.9787 0.5956 -0.0924 0.089 Uiso 1 1 calc R
C18 C -0.8632(3) 0.53630(17) -0.11993(12) 0.0606(8) Uani 1 1 d .
C19 C -0.9198(3) 0.49330(18) -0.16407(12) 0.0652(9) Uani 1 1 d .
C20 C -0.8666(3) 0.4407(2) -0.18992(15) 0.0872(12) Uani 1 1 d .
H20 H -0.7930 0.4328 -0.1791 0.105 Uiso 1 1 calc R
C21 C -0.9210(4) 0.4000(2) -0.23132(16) 0.0976(13) Uani 1 1 d .
H21 H -0.8838 0.3654 -0.2482 0.117 Uiso 1 1 calc R
C22 C -1.0288(4) 0.4105(2) -0.24750(15) 0.0857(12) Uani 1 1 d .
H22 H -1.0654 0.3827 -0.2751 0.103 Uiso 1 1 calc R
C23 C -1.0836(3) 0.4624(2) -0.22287(15) 0.0835(11) Uani 1 1 d .
H23 H -1.1572 0.4696 -0.2339 0.100 Uiso 1 1 calc R
C24 C -1.0297(3) 0.5036(2) -0.18192(13) 0.0722(9) Uani 1 1 d .
H24 H -1.0673 0.5390 -0.1659 0.087 Uiso 1 1 calc R
C25 C -0.1652(2) 0.82556(16) 0.25422(11) 0.0529(7) Uani 1 1 d .
C26 C -0.0960(2) 0.86037(18) 0.22664(11) 0.0583(8) Uani 1 1 d .
C27 C 0.0168(2) 0.8531(2) 0.24069(12) 0.0658(9) Uani 1 1 d .
H27 H 0.0622 0.8754 0.2207 0.079 Uiso 1 1 calc R
C28 C 0.0587(3) 0.81333(19) 0.28380(12) 0.0650(9) Uani 1 1 d .
H28 H 0.1333 0.8093 0.2932 0.078 Uiso 1 1 calc R
C29 C 0.0354(2) 0.73858(17) 0.36046(11) 0.0564(8) Uani 1 1 d .
H29 H 0.1100 0.7356 0.3701 0.068 Uiso 1 1 calc R
C30 C -0.0274(2) 0.70479(16) 0.39112(11) 0.0516(7) Uani 1 1 d .
C31 C -0.1412(2) 0.70854(17) 0.37443(11) 0.0566(8) Uani 1 1 d .
H31 H -0.1861 0.6847 0.3940 0.068 Uiso 1 1 calc R
C32 C -0.1862(2) 0.74572(17) 0.33088(11) 0.0565(8) Uani 1 1 d .
H32 H -0.2609 0.7469 0.3213 0.068 Uiso 1 1 calc R
C33 C -0.1209(2) 0.78316(16) 0.29939(10) 0.0502(7) Uani 1 1 d .
C34 C -0.0076(2) 0.77803(16) 0.31466(11) 0.0533(7) Uani 1 1 d .
C35 C 0.0166(2) 0.66589(16) 0.43935(11) 0.0528(7) Uani 1 1 d .
C36 C -0.0348(3) 0.6252(2) 0.47123(13) 0.0685(9) Uani 1 1 d .
H36 H -0.1094 0.6190 0.4653 0.082 Uiso 1 1 calc R
C37 C 0.0324(3) 0.5932(2) 0.51394(13) 0.0685(9) Uani 1 1 d .
H37 H 0.0070 0.5644 0.5389 0.082 Uiso 1 1 calc R
C38 C 0.1385(2) 0.60844(16) 0.51518(11) 0.0548(8) Uani 1 1 d .
C39 C 0.2321(2) 0.58117(16) 0.55093(11) 0.0553(8) Uani 1 1 d .
C40 C 0.3386(3) 0.5891(2) 0.54936(13) 0.0737(10) Uani 1 1 d .
H40 H 0.3642 0.6172 0.5242 0.088 Uiso 1 1 calc R
C41 C 0.4065(3) 0.5512(2) 0.58907(14) 0.0788(10) Uani 1 1 d .
H41 H 0.4813 0.5518 0.5924 0.095 Uiso 1 1 calc R
C42 C 0.3545(3) 0.51377(18) 0.62223(12) 0.0599(8) Uani 1 1 d .
C43 C 0.3991(3) 0.46809(19) 0.66733(13) 0.0704(10) Uani 1 1 d .
C44 C 0.5102(3) 0.4530(2) 0.67826(15) 0.0900(12) Uani 1 1 d .
H44 H 0.5547 0.4727 0.6568 0.108 Uiso 1 1 calc R
C45 C 0.5548(4) 0.4097(3) 0.72027(17) 0.1011(14) Uani 1 1 d .
H45 H 0.6286 0.4001 0.7267 0.121 Uiso 1 1 calc R
C46 C 0.4909(4) 0.3811(3) 0.75229(18) 0.1009(14) Uani 1 1 d .
H46 H 0.5209 0.3525 0.7809 0.121 Uiso 1 1 calc R
C47 C 0.3837(4) 0.3945(3) 0.74221(18) 0.1131(16) Uani 1 1 d .
H47 H 0.3401 0.3747 0.7640 0.136 Uiso 1 1 calc R
C48 C 0.3373(3) 0.4376(2) 0.69953(15) 0.0909(12) Uani 1 1 d .
H48 H 0.2631 0.4455 0.6931 0.109 Uiso 1 1 calc R
O1A O -0.29520(18) 0.91365(13) 0.30532(9) 0.0731(7) Uani 1 1 d .
C1A C -0.3582(3) 0.9535(3) 0.33720(14) 0.0893(12) Uani 1 1 d .
H1A1 H -0.4159 0.9214 0.3448 0.107 Uiso 1 1 calc R
H1A2 H -0.3901 0.9982 0.3194 0.107 Uiso 1 1 calc R
C2A C -0.2855(3) 0.9756(2) 0.38626(15) 0.0914(12) Uani 1 1 d .
H2A1 H -0.3256 1.0068 0.4067 0.110 Uiso 1 1 calc R
H2A2 H -0.2264 1.0057 0.3780 0.110 Uiso 1 1 calc R
C3A C -0.2401(4) 0.9080(2) 0.41799(15) 0.0916(12) Uani 1 1 d .
H3A1 H -0.3001 0.8764 0.4233 0.110 Uiso 1 1 calc R
H3A2 H -0.1973 0.8790 0.3977 0.110 Uiso 1 1 calc R
C4A C -0.1726(4) 0.9229(2) 0.46906(15) 0.0948(12) Uani 1 1 d .
H4A1 H -0.2163 0.9485 0.4907 0.114 Uiso 1 1 calc R
H4A2 H -0.1145 0.9568 0.4644 0.114 Uiso 1 1 calc R
C5A C -0.1244(4) 0.8531(3) 0.49685(17) 0.1003(13) Uani 1 1 d .
H5A1 H -0.1832 0.8210 0.5031 0.120 Uiso 1 1 calc R
H5A2 H -0.0857 0.8258 0.4739 0.120 Uiso 1 1 calc R
C6A C -0.0514(5) 0.8640(3) 0.54581(19) 0.1234(17) Uani 1 1 d .
H6A1 H -0.0919 0.8873 0.5698 0.148 Uiso 1 1 calc R
H6A2 H 0.0040 0.8996 0.5402 0.148 Uiso 1 1 calc R
C7A C 0.0021(6) 0.7965(4) 0.5706(2) 0.146(2) Uani 1 1 d .
H7A1 H 0.0340 0.7689 0.5451 0.175 Uiso 1 1 calc R
H7A2 H -0.0522 0.7641 0.5813 0.175 Uiso 1 1 calc R
C8A C 0.0877(8) 0.8115(5) 0.6162(3) 0.193(4) Uani 1 1 d .
H8A1 H 0.1332 0.8514 0.6065 0.232 Uiso 1 1 calc R
H8A2 H 0.0522 0.8321 0.6431 0.232 Uiso 1 1 calc R
C9A C 0.1534(7) 0.7564(5) 0.6379(3) 0.177(3) Uani 1 1 d .
H9A1 H 0.1929 0.7370 0.6122 0.213 Uiso 1 1 calc R
H9A2 H 0.1093 0.7154 0.6473 0.213 Uiso 1 1 calc R
C10A C 0.2321(5) 0.7779(5) 0.6842(3) 0.175(3) Uani 1 1 d .
H10A H 0.2696 0.7337 0.6990 0.263 Uiso 1 1 calc R
H10B H 0.1949 0.8009 0.7091 0.263 Uiso 1 1 calc R
H10C H 0.2831 0.8132 0.6746 0.263 Uiso 1 1 calc R
O1B O -0.14463(17) 0.90352(13) 0.18603(8) 0.0728(7) Uani 1 1 d .
C1B C -0.0814(3) 0.9384(2) 0.15192(13) 0.0735(9) Uani 1 1 d .
H1B1 H -0.0588 0.9011 0.1290 0.088 Uiso 1 1 calc R
H1B2 H -0.0176 0.9621 0.1716 0.088 Uiso 1 1 calc R
C2B C -0.1525(3) 0.9967(2) 0.12145(15) 0.0864(11) Uani 1 1 d .
H2B1 H -0.1650 1.0369 0.1448 0.104 Uiso 1 1 calc R
H2B2 H -0.1137 1.0185 0.0962 0.104 Uiso 1 1 calc R
C3B C -0.2590(3) 0.9696(2) 0.09380(14) 0.0849(11) Uani 1 1 d .
H3B1 H -0.3023 1.0133 0.0813 0.102 Uiso 1 1 calc R
H3B2 H -0.2952 0.9439 0.1185 0.102 Uiso 1 1 calc R
C4B C -0.2568(3) 0.9171(2) 0.04885(15) 0.0871(11) Uani 1 1 d .
H4B1 H -0.2150 0.8726 0.0611 0.104 Uiso 1 1 calc R
H4B2 H -0.2204 0.9422 0.0240 0.104 Uiso 1 1 calc R
C5B C -0.3671(3) 0.8924(2) 0.02195(15) 0.0871(11) Uani 1 1 d .
H5B1 H -0.4013 0.8645 0.0464 0.105 Uiso 1 1 calc R
H5B2 H -0.4103 0.9373 0.0122 0.105 Uiso 1 1 calc R
C6B C -0.3694(3) 0.8445(3) -0.02514(17) 0.0927(12) Uani 1 1 d .
H6B1 H -0.3296 0.7983 -0.0153 0.111 Uiso 1 1 calc R
H6B2 H -0.3328 0.8713 -0.0492 0.111 Uiso 1 1 calc R
C7B C -0.4829(3) 0.8240(3) -0.05243(17) 0.0956(13) Uani 1 1 d .
H7B1 H -0.5197 0.7986 -0.0278 0.115 Uiso 1 1 calc R
H7B2 H -0.5218 0.8704 -0.0626 0.115 Uiso 1 1 calc R
C8B C -0.4897(4) 0.7748(3) -0.09891(18) 0.1034(13) Uani 1 1 d .
H8B1 H -0.4540 0.7272 -0.0889 0.124 Uiso 1 1 calc R
H8B2 H -0.4515 0.7990 -0.1235 0.124 Uiso 1 1 calc R
C9B C -0.6080(4) 0.7589(3) -0.1256(2) 0.1164(16) Uani 1 1 d .
H9B1 H -0.6473 0.7364 -0.1008 0.140 Uiso 1 1 calc R
H9B2 H -0.6430 0.8062 -0.1372 0.140 Uiso 1 1 calc R
C10B C -0.6115(6) 0.7074(4) -0.1701(3) 0.165(2) Uani 1 1 d .
H10D H -0.6853 0.6964 -0.1847 0.248 Uiso 1 1 calc R
H10E H -0.5746 0.6613 -0.1589 0.248 Uiso 1 1 calc R
H10F H -0.5771 0.7312 -0.1958 0.248 Uiso 1 1 calc R

loop_
_atom_site_aniso_label
_atom_site_aniso_U_11
_atom_site_aniso_U_22
_atom_site_aniso_U_33
_atom_site_aniso_U_23
_atom_site_aniso_U_13
_atom_site_aniso_U_12
S1 0.0675(6) 0.0855(7) 0.0606(6) -0.0115(4) -0.0023(4) -0.0059(4)
S2 0.0675(6) 0.0924(7) 0.0685(6) -0.0198(5) -0.0047(5) 0.0032(4)
S3 0.0609(5) 0.0668(5) 0.0501(5) 0.0083(3) 0.0010(4) -0.0062(3)
S4 0.0655(6) 0.0855(6) 0.0608(6) 0.0212(4) 0.0031(4) -0.0049(4)
C1 0.0557(17) 0.0550(17) 0.0441(16) 0.0092(14) 0.0041(14) -0.0030(14)
C2 0.0582(19) 0.0650(19) 0.0508(17) 0.0033(15) 0.0026(16) -0.0003(15)
C3 0.062(2) 0.082(2) 0.066(2) -0.0060(18) 0.0085(17) 0.0108(16)
C4 0.0540(18) 0.084(2) 0.070(2) 0.0007(19) 0.0018(18) 0.0041(16)
C5 0.0545(18) 0.072(2) 0.0541(18) 0.0056(16) -0.0047(16) -0.0014(15)
C6 0.0655(19) 0.0588(19) 0.0489(17) 0.0053(15) -0.0012(16) -0.0007(15)
C7 0.065(2) 0.073(2) 0.0545(18) -0.0040(16) 0.0008(16) 0.0075(15)
C8 0.0542(18) 0.074(2) 0.0557(19) 0.0000(16) 0.0005(15) 0.0054(15)
C9 0.0584(18) 0.0549(18) 0.0462(16) 0.0085(14) 0.0036(15) 0.0008(13)
C10 0.0547(18) 0.0575(18) 0.0530(17) 0.0078(14) 0.0011(15) 0.0004(14)
C11 0.067(2) 0.063(2) 0.0524(18) 0.0030(15) -0.0020(16) -0.0031(15)
C12 0.068(2) 0.100(3) 0.083(3) -0.020(2) -0.012(2) 0.007(2)
C13 0.080(3) 0.102(3) 0.077(2) -0.028(2) -0.007(2) 0.011(2)
C14 0.073(2) 0.064(2) 0.0568(19) -0.0015(16) -0.0027(17) -0.0057(16)
C15 0.074(2) 0.060(2) 0.0581(19) 0.0012(15) -0.0039(17) -0.0040(16)
C16 0.080(2) 0.073(2) 0.069(2) -0.0125(17) 0.0019(19) 0.0039(18)
C17 0.066(2) 0.074(2) 0.077(2) -0.0112(19) -0.0028(19) 0.0038(17)
C18 0.0659(19) 0.0558(19) 0.0567(19) 0.0040(15) 0.0013(16) 0.0009(14)
C19 0.078(2) 0.0590(19) 0.0537(18) 0.0016(16) -0.0025(17) 0.0023(16)
C20 0.083(2) 0.091(3) 0.078(2) -0.019(2) -0.012(2) 0.017(2)
C21 0.110(3) 0.095(3) 0.079(3) -0.029(2) -0.007(3) 0.020(2)
C22 0.104(3) 0.076(3) 0.066(2) -0.0052(19) -0.014(2) -0.008(2)
C23 0.076(2) 0.079(3) 0.084(3) 0.002(2) -0.016(2) -0.0102(19)
C24 0.071(2) 0.068(2) 0.072(2) -0.0022(17) -0.0015(19) 0.0018(16)
C25 0.0558(18) 0.0578(18) 0.0437(16) -0.0002(13) 0.0052(14) -0.0015(13)
C26 0.0620(19) 0.068(2) 0.0434(16) 0.0069(15) 0.0048(15) -0.0058(15)
C27 0.0562(19) 0.085(2) 0.0566(19) 0.0115(17) 0.0121(16) -0.0034(15)
C28 0.0506(17) 0.088(2) 0.0554(19) 0.0081(17) 0.0065(15) -0.0014(15)
C29 0.0506(17) 0.0658(19) 0.0487(17) -0.0002(14) -0.0028(15) 0.0005(14)
C30 0.0573(17) 0.0529(17) 0.0418(16) -0.0027(13) 0.0009(14) -0.0013(13)
C31 0.0596(18) 0.0621(19) 0.0485(17) 0.0059(14) 0.0108(15) -0.0062(14)
C32 0.0512(17) 0.0653(19) 0.0508(17) 0.0018(15) 0.0034(15) -0.0033(13)
C33 0.0557(17) 0.0548(17) 0.0388(15) -0.0023(13) 0.0049(14) -0.0050(13)
C34 0.0521(17) 0.0601(18) 0.0460(16) -0.0005(14) 0.0040(14) -0.0027(13)
C35 0.0597(18) 0.0505(17) 0.0458(16) -0.0036(13) 0.0030(15) -0.0008(13)
C36 0.0604(19) 0.081(2) 0.062(2) 0.0143(18) 0.0049(17) -0.0022(16)
C37 0.065(2) 0.085(2) 0.0552(19) 0.0172(16) 0.0102(17) -0.0041(16)
C38 0.0662(19) 0.0551(17) 0.0418(16) 0.0004(13) 0.0058(15) 0.0007(14)
C39 0.0645(19) 0.0542(18) 0.0444(16) 0.0005(13) 0.0020(15) -0.0027(14)
C40 0.067(2) 0.095(3) 0.056(2) 0.0221(17) 0.0026(17) -0.0089(17)
C41 0.058(2) 0.108(3) 0.067(2) 0.017(2) 0.0016(18) -0.0052(18)
C42 0.0625(19) 0.0621(19) 0.0502(17) 0.0027(15) -0.0035(16) -0.0030(14)
C43 0.078(2) 0.067(2) 0.060(2) 0.0067(16) -0.0066(19) -0.0120(17)
C44 0.078(2) 0.105(3) 0.082(3) 0.019(2) 0.001(2) 0.012(2)
C45 0.090(3) 0.111(3) 0.092(3) 0.020(3) -0.011(3) 0.015(2)
C46 0.105(3) 0.097(3) 0.087(3) 0.032(2) -0.017(3) -0.002(2)
C47 0.116(4) 0.124(4) 0.095(3) 0.051(3) 0.006(3) -0.021(3)
C48 0.083(2) 0.104(3) 0.079(2) 0.033(2) -0.001(2) -0.017(2)
O1A 0.0703(14) 0.0841(16) 0.0626(13) -0.0166(12) 0.0055(12) 0.0017(11)
C1A 0.089(3) 0.102(3) 0.075(2) -0.024(2) 0.010(2) 0.017(2)
C2A 0.099(3) 0.094(3) 0.080(3) -0.024(2) 0.013(2) 0.005(2)
C3A 0.098(3) 0.095(3) 0.080(3) -0.017(2) 0.009(2) -0.004(2)
C4A 0.106(3) 0.102(3) 0.077(3) -0.020(2) 0.019(2) -0.005(2)
C5A 0.112(3) 0.103(3) 0.084(3) -0.017(2) 0.012(3) 0.001(2)
C6A 0.133(4) 0.134(4) 0.098(3) -0.028(3) 0.006(3) 0.010(3)
C7A 0.188(6) 0.148(5) 0.094(4) -0.005(3) 0.004(4) 0.048(4)
C8A 0.240(9) 0.200(8) 0.123(5) -0.036(5) -0.014(6) 0.078(7)
C9A 0.173(7) 0.211(8) 0.142(6) -0.024(6) 0.010(5) 0.030(6)
C10A 0.117(4) 0.247(8) 0.156(6) -0.053(6) 0.007(4) 0.028(5)
O1B 0.0633(13) 0.0941(16) 0.0594(13) 0.0262(12) 0.0069(11) -0.0011(11)
C1B 0.074(2) 0.086(2) 0.062(2) 0.0210(18) 0.0181(18) -0.0005(18)
C2B 0.090(3) 0.095(3) 0.074(2) 0.029(2) 0.014(2) 0.007(2)
C3B 0.087(3) 0.100(3) 0.072(2) 0.025(2) 0.022(2) 0.021(2)
C4B 0.083(3) 0.095(3) 0.088(3) 0.012(2) 0.029(2) 0.012(2)
C5B 0.078(2) 0.107(3) 0.078(2) 0.023(2) 0.020(2) 0.014(2)
C6B 0.086(3) 0.097(3) 0.098(3) 0.013(2) 0.022(2) 0.011(2)
C7B 0.088(3) 0.109(3) 0.091(3) 0.017(2) 0.019(2) 0.007(2)
C8B 0.102(3) 0.104(3) 0.102(3) 0.006(3) 0.010(3) 0.010(2)
C9B 0.117(4) 0.131(4) 0.104(3) 0.003(3) 0.026(3) -0.005(3)
C10B 0.140(5) 0.190(7) 0.161(6) -0.025(5) 0.013(4) -0.011(4)

loop_
_atom_type_symbol
_atom_type_description
_atom_type_scat_dispersion_real
_atom_type_scat_dispersion_imag
_atom_type_scat_source
C C 0.0033 0.0016 'International Tables Vol C Tables 4.2.6.8 and 6.1.1.4'
H H 0.0000 0.0000 'International Tables Vol C Tables 4.2.6.8 and 6.1.1.4'
O O 0.0106 0.0060 'International Tables Vol C Tables 4.2.6.8 and 6.1.1.4'
S S 0.1246 0.1234 'International Tables Vol C Tables 4.2.6.8 and 6.1.1.4'

loop_
_geom_angle_atom_site_label_1
_geom_angle_atom_site_label_2
_geom_angle_atom_site_label_3
_geom_angle
C11 S1 C14 92.70(16)
C18 S2 C15 92.84(16)
C38 S3 C35 92.59(15)
C39 S4 C42 92.81(15)
C2 C1 C9 119.0(3)
C2 C1 C25 120.8(3)
C9 C1 C25 120.2(3)
O1A C2 C1 116.9(3)
O1A C2 C3 122.2(3)
C1 C2 C3 120.9(3)
C4 C3 C2 120.0(3)
C3 C4 C10 121.9(3)
C6 C5 C10 122.4(3)
C5 C6 C7 117.6(3)
C5 C6 C11 122.1(3)
C7 C6 C11 120.3(3)
C8 C7 C6 121.6(3)
C7 C8 C9 122.2(3)
C8 C9 C10 116.7(3)
C8 C9 C1 123.3(3)
C10 C9 C1 120.0(3)
C4 C10 C9 118.2(3)
C4 C10 C5 122.2(3)
C9 C10 C5 119.6(3)
C12 C11 C6 129.8(3)
C12 C11 S1 109.4(2)
C6 C11 S1 120.8(3)
C11 C12 C13 114.5(3)
C14 C13 C12 113.7(4)
C13 C14 C15 130.5(3)
C13 C14 S1 109.7(2)
C15 C14 S1 119.8(3)
C16 C15 C14 128.9(3)
C16 C15 S2 110.2(2)
C14 C15 S2 120.9(3)
C15 C16 C17 113.6(3)
C18 C17 C16 114.1(3)
C17 C18 C19 128.5(3)
C17 C18 S2 109.4(2)
C19 C18 S2 122.1(3)
C20 C19 C24 117.3(3)
C20 C19 C18 121.7(3)
C24 C19 C18 121.0(3)
C21 C20 C19 121.2(3)
C22 C21 C20 120.2(4)
C21 C22 C23 119.9(3)
C22 C23 C24 120.2(3)
C23 C24 C19 121.2(4)
C26 C25 C33 118.8(3)
C26 C25 C1 119.7(3)
C33 C25 C1 121.5(3)
O1B C26 C25 115.1(3)
O1B C26 C27 123.2(3)
C25 C26 C27 121.6(3)
C28 C27 C26 119.4(3)
C27 C28 C34 121.9(3)
C30 C29 C34 123.0(3)
C29 C30 C31 117.0(3)
C29 C30 C35 123.2(3)
C31 C30 C35 119.7(3)
C32 C31 C30 122.1(3)
C31 C32 C33 121.1(3)
C34 C33 C32 117.4(2)
C34 C33 C25 119.7(3)
C32 C33 C25 122.9(3)
C28 C34 C29 122.2(3)
C28 C34 C33 118.5(3)
C29 C34 C33 119.3(3)
C36 C35 C30 129.6(3)
C36 C35 S3 109.1(2)
C30 C35 S3 121.2(2)
C35 C36 C37 115.1(3)
C38 C37 C36 113.1(3)
C37 C38 C39 129.2(3)
C37 C38 S3 110.1(2)
C39 C38 S3 120.7(2)
C40 C39 C38 129.7(3)
C40 C39 S4 109.6(2)
C38 C39 S4 120.7(2)
C39 C40 C41 113.9(3)
C42 C41 C40 114.5(3)
C41 C42 C43 129.3(3)
C41 C42 S4 109.2(2)
C43 C42 S4 121.5(3)
C48 C43 C44 117.2(3)
C48 C43 C42 123.0(3)
C44 C43 C42 119.8(3)
C45 C44 C43 121.3(4)
C46 C45 C44 120.0(4)
C47 C46 C45 119.5(4)
C46 C47 C48 121.1(4)
C43 C48 C47 120.9(4)
C2 O1A C1A 118.9(3)
O1A C1A C2A 108.4(3)
C1A C2A C3A 112.6(3)
C4A C3A C2A 117.5(4)
C3A C4A C5A 114.4(4)
C6A C5A C4A 117.3(4)
C5A C6A C7A 117.0(5)
C6A C7A C8A 115.0(6)
C9A C8A C7A 121.2(7)
C8A C9A C10A 115.9(8)
C26 O1B C1B 120.4(2)
O1B C1B C2B 106.5(3)
C3B C2B C1B 116.2(3)
C2B C3B C4B 116.3(3)
C3B C4B C5B 113.8(3)
C6B C5B C4B 115.7(3)
C5B C6B C7B 113.9(4)
C8B C7B C6B 116.0(4)
C7B C8B C9B 112.8(4)
C10B C9B C8B 111.2(5)

loop_
_geom_bond_atom_site_label_1
_geom_bond_atom_site_label_2
_geom_bond_distance
S1 C11 1.728(3)
S1 C14 1.733(3)
S2 C18 1.727(3)
S2 C15 1.727(3)
S3 C38 1.734(3)
S3 C35 1.735(3)
S4 C39 1.729(3)
S4 C42 1.735(3)
C1 C2 1.386(4)
C1 C9 1.422(4)
C1 C25 1.498(4)
C2 O1A 1.371(4)
C2 C3 1.402(4)
C3 C4 1.360(5)
C4 C10 1.405(5)
C5 C6 1.359(5)
C5 C10 1.421(4)
C6 C7 1.414(4)
C6 C11 1.476(4)
C7 C8 1.359(4)
C8 C9 1.412(4)
C9 C10 1.418(4)
C11 C12 1.354(5)
C12 C13 1.398(5)
C13 C14 1.355(5)
C14 C15 1.456(5)
C15 C16 1.350(5)
C16 C17 1.406(5)
C17 C18 1.364(5)
C18 C19 1.464(4)
C19 C20 1.392(5)
C19 C24 1.392(4)
C20 C21 1.382(5)
C21 C22 1.362(6)
C22 C23 1.375(6)
C23 C24 1.377(5)
C25 C26 1.373(4)
C25 C33 1.432(4)
C26 O1B 1.367(3)
C26 C27 1.409(4)
C27 C28 1.360(4)
C28 C34 1.408(4)
C29 C30 1.363(4)
C29 C34 1.415(4)
C30 C31 1.424(4)
C30 C35 1.463(4)
C31 C32 1.355(4)
C32 C33 1.428(4)
C33 C34 1.415(4)
C35 C36 1.353(5)
C36 C37 1.402(4)
C37 C38 1.357(5)
C38 C39 1.454(4)
C39 C40 1.355(5)
C40 C41 1.398(5)
C41 C42 1.352(5)
C42 C43 1.463(4)
C43 C48 1.358(5)
C43 C44 1.402(5)
C44 C45 1.380(5)
C45 C46 1.360(7)
C46 C47 1.350(6)
C47 C48 1.397(5)
O1A C1A 1.436(4)
C1A C2A 1.496(5)
C2A C3A 1.511(6)
C3A C4A 1.481(5)
C4A C5A 1.505(6)
C5A C6A 1.457(6)
C6A C7A 1.466(7)
C7A C8A 1.491(8)
C8A C9A 1.339(8)
C9A C10A 1.478(8)
O1B C1B 1.439(4)
C1B C2B 1.500(5)
C2B C3B 1.488(5)
C3B C4B 1.507(6)
C4B C5B 1.507(5)
C5B C6B 1.497(6)
C6B C7B 1.525(6)
C7B C8B 1.490(6)
C8B C9B 1.556(6)
C9B C10B 1.478(8)

loop_
_geom_torsion_atom_site_label_1
_geom_torsion_atom_site_label_2
_geom_torsion_atom_site_label_3
_geom_torsion_atom_site_label_4
_geom_torsion
C9 C1 C2 O1A -179.8(2)
C25 C1 C2 O1A -0.7(4)
C9 C1 C2 C3 -0.2(4)
C25 C1 C2 C3 178.9(3)
O1A C2 C3 C4 -180.0(3)
C1 C2 C3 C4 0.5(5)
C2 C3 C4 C10 -0.1(5)
C10 C5 C6 C7 -0.6(5)
C10 C5 C6 C11 179.3(3)
C5 C6 C7 C8 0.3(5)
C11 C6 C7 C8 -179.6(3)
C6 C7 C8 C9 0.5(5)
C7 C8 C9 C10 -0.9(4)
C7 C8 C9 C1 179.1(3)
C2 C1 C9 C8 179.6(3)
C25 C1 C9 C8 0.5(4)
C2 C1 C9 C10 -0.4(4)
C25 C1 C9 C10 -179.5(3)
C3 C4 C10 C9 -0.5(5)
C3 C4 C10 C5 179.7(3)
C8 C9 C10 C4 -179.2(3)
C1 C9 C10 C4 0.8(4)
C8 C9 C10 C5 0.6(4)
C1 C9 C10 C5 -179.4(3)
C6 C5 C10 C4 179.9(3)
C6 C5 C10 C9 0.1(5)
C5 C6 C11 C12 176.6(4)
C7 C6 C11 C12 -3.5(5)
C5 C6 C11 S1 -3.2(4)
C7 C6 C11 S1 176.8(2)
C14 S1 C11 C12 0.1(3)
C14 S1 C11 C6 179.9(3)
C6 C11 C12 C13 -179.8(3)
S1 C11 C12 C13 0.0(5)
C11 C12 C13 C14 -0.2(6)
C12 C13 C14 C15 -179.9(4)
C12 C13 C14 S1 0.2(5)
C11 S1 C14 C13 -0.2(3)
C11 S1 C14 C15 179.9(3)
C13 C14 C15 C16 -175.9(4)
S1 C14 C15 C16 4.0(5)
C13 C14 C15 S2 3.4(5)
S1 C14 C15 S2 -176.74(19)
C18 S2 C15 C16 -0.3(3)
C18 S2 C15 C14 -179.7(3)
C14 C15 C16 C17 179.8(3)
S2 C15 C16 C17 0.5(4)
C15 C16 C17 C18 -0.5(5)
C16 C17 C18 C19 179.7(3)
C16 C17 C18 S2 0.3(4)
C15 S2 C18 C17 0.0(3)
C15 S2 C18 C19 -179.4(3)
C17 C18 C19 C20 -174.1(4)
S2 C18 C19 C20 5.2(5)
C17 C18 C19 C24 6.0(5)
S2 C18 C19 C24 -174.7(3)
C24 C19 C20 C21 -0.5(6)
C18 C19 C20 C21 179.5(4)
C19 C20 C21 C22 -0.4(7)
C20 C21 C22 C23 0.7(7)
C21 C22 C23 C24 0.0(6)
C22 C23 C24 C19 -0.9(6)
C20 C19 C24 C23 1.2(5)
C18 C19 C24 C23 -178.9(3)
C2 C1 C25 C26 -107.4(3)
C9 C1 C25 C26 71.7(4)
C2 C1 C25 C33 73.6(4)
C9 C1 C25 C33 -107.3(3)
C33 C25 C26 O1B -176.1(2)
C1 C25 C26 O1B 4.9(4)
C33 C25 C26 C27 2.2(4)
C1 C25 C26 C27 -176.8(3)
O1B C26 C27 C28 175.4(3)
C25 C26 C27 C28 -2.7(5)
C26 C27 C28 C34 0.9(5)
C34 C29 C30 C31 1.8(4)
C34 C29 C30 C35 -178.1(3)
C29 C30 C31 C32 -1.9(4)
C35 C30 C31 C32 178.0(3)
C30 C31 C32 C33 0.1(4)
C31 C32 C33 C34 1.8(4)
C31 C32 C33 C25 -177.5(3)
C26 C25 C33 C34 0.1(4)
C1 C25 C33 C34 179.1(3)
C26 C25 C33 C32 179.3(3)
C1 C25 C33 C32 -1.7(4)
C27 C28 C34 C29 -177.9(3)
C27 C28 C34 C33 1.4(5)
C30 C29 C34 C28 179.2(3)
C30 C29 C34 C33 0.0(4)
C32 C33 C34 C28 178.9(3)
C25 C33 C34 C28 -1.8(4)
C32 C33 C34 C29 -1.8(4)
C25 C33 C34 C29 177.5(3)
C29 C30 C35 C36 -174.2(3)
C31 C30 C35 C36 5.8(5)
C29 C30 C35 S3 4.1(4)
C31 C30 C35 S3 -175.8(2)
C38 S3 C35 C36 1.0(3)
C38 S3 C35 C30 -177.7(2)
C30 C35 C36 C37 178.1(3)
S3 C35 C36 C37 -0.4(4)
C35 C36 C37 C38 -0.6(5)
C36 C37 C38 C39 -175.4(3)
C36 C37 C38 S3 1.3(4)
C35 S3 C38 C37 -1.3(2)
C35 S3 C38 C39 175.7(2)
C37 C38 C39 C40 171.8(4)
S3 C38 C39 C40 -4.6(5)
C37 C38 C39 S4 -5.2(5)
S3 C38 C39 S4 178.38(16)
C42 S4 C39 C40 -1.0(3)
C42 S4 C39 C38 176.6(2)
C38 C39 C40 C41 -176.4(3)
S4 C39 C40 C41 1.0(4)
C39 C40 C41 C42 -0.4(5)
C40 C41 C42 C43 179.3(3)
C40 C41 C42 S4 -0.4(4)
C39 S4 C42 C41 0.8(3)
C39 S4 C42 C43 -179.0(3)
C41 C42 C43 C48 175.4(4)
S4 C42 C43 C48 -4.9(5)
C41 C42 C43 C44 -5.8(6)
S4 C42 C43 C44 173.9(3)
C48 C43 C44 C45 -0.7(6)
C42 C43 C44 C45 -179.5(4)
C43 C44 C45 C46 -0.5(7)
C44 C45 C46 C47 0.9(7)
C45 C46 C47 C48 -0.3(8)
C44 C43 C48 C47 1.3(6)
C42 C43 C48 C47 -179.8(4)
C46 C47 C48 C43 -0.9(7)
C1 C2 O1A C1A -172.7(3)
C3 C2 O1A C1A 7.7(5)
C2 O1A C1A C2A 168.8(3)
O1A C1A C2A C3A -64.2(5)
C1A C2A C3A C4A -176.2(4)
C2A C3A C4A C5A -176.2(4)
C3A C4A C5A C6A 176.1(5)
C4A C5A C6A C7A -175.1(5)
C5A C6A C7A C8A 171.4(6)
C6A C7A C8A C9A -170.3(8)
C7A C8A C9A C10A -177.7(7)
C25 C26 O1B C1B -175.5(3)
C27 C26 O1B C1B 6.2(5)
C26 O1B C1B C2B -165.3(3)
O1B C1B C2B C3B -53.7(4)
C1B C2B C3B C4B -68.8(5)
C2B C3B C4B C5B -179.2(3)
C3B C4B C5B C6B 176.0(3)
C4B C5B C6B C7B -177.4(3)
C5B C6B C7B C8B -178.7(4)
C6B C7B C8B C9B -178.0(4)
C7B C8B C9B C10B -177.6(5)
